data_4350596
loop_
_publ_author_name
'Konu, Jari'
'Chivers, Tristram'
'Tuononen, Heikki M.'

_publ_section_title
;
 Synthesis, spectroscopic, and structural investigation of the cyclic
 [N(PR2E)2]+ cations (E = Se, Te; R = iPr, Ph): the effect of anion and
 R-group exchange.
;
_journal_issue 26
_journal_name_full 'Inorganic chemistry'
_journal_page_first 10678
_journal_page_last 10687
_journal_paper_doi 10.1021/ic061545i
_journal_volume 45
_journal_year 2006
_chemical_formula_moiety 'C12 H28 Cl N P2 Se'
_chemical_formula_sum 'C12 H28 Cl N P2 Se'
_chemical_formula_weight 362.70
_space_group_IT_number 19
_space_group_name_Hall 'P 2ac 2ab'
_space_group_name_H-M_alt 'P 21 21 21'
_symmetry_cell_setting orthorhombic
_symmetry_space_group_name_Hall 'P 2ac 2ab'
_symmetry_space_group_name_H-M 'P 21 21 21'
_atom_sites_solution_hydrogens geom
_atom_sites_solution_primary direct
_atom_sites_solution_secondary difmap
_audit_creation_method SHELXL-97
_cell_angle_alpha 90.00
_cell_angle_beta 90.00
_cell_angle_gamma 90.00
_cell_formula_units_Z 4
_cell_length_a 7.0377(14)
_cell_length_b 13.483(3)
_cell_length_c 18.421(4)
_cell_measurement_reflns_used 3049
_cell_measurement_temperature 173(2)
_cell_measurement_theta_max 25.01
_cell_measurement_theta_min 3.22
_cell_volume 1748.0(6)
_computing_cell_refinement 'HKL Scalepack (Otwinowski & Minor 1997)'
_computing_data_collection 'Collect (Nonius BV, 1997-2000)'
_computing_data_reduction DENZO-SMN
_computing_molecular_graphics 'DIAMOND (Brandenburg & Berndt, 1999)'
_computing_publication_material 'WinGX v1.70-01 (L. J. Farrugia)'
_computing_structure_refinement 'SHELXL-97 (Sheldrick, 1997)'
_computing_structure_solution 'SHELXS-97 (Sheldrick, 1997)'
_diffrn_ambient_temperature 173(2)
_diffrn_measured_fraction_theta_full 0.991
_diffrn_measured_fraction_theta_max 0.991
_diffrn_measurement_device_type 'KappaCCD (Nonius, FR540C)'
_diffrn_measurement_method 'phi\omega scans'
_diffrn_radiation_monochromator 'horizonally mounted graphite crystal'
_diffrn_radiation_source 'Enraf Nonius FR590D, fine-focus sealed tube'
_diffrn_radiation_type MoK\a
_diffrn_radiation_wavelength 0.71073
_diffrn_reflns_av_R_equivalents 0.0552
_diffrn_reflns_av_sigmaI/netI 0.0584
_diffrn_reflns_limit_h_max 8
_diffrn_reflns_limit_h_min -5
_diffrn_reflns_limit_k_max 13
_diffrn_reflns_limit_k_min -16
_diffrn_reflns_limit_l_max 13
_diffrn_reflns_limit_l_min -21
_diffrn_reflns_number 6482
_diffrn_reflns_theta_full 25.01
_diffrn_reflns_theta_max 25.01
_diffrn_reflns_theta_min 3.22
_diffrn_standards_number 0
_exptl_absorpt_coefficient_mu 2.468
_exptl_absorpt_correction_T_max 0.6936
_exptl_absorpt_correction_T_min 0.5056
_exptl_absorpt_correction_type integration
_exptl_absorpt_process_details 'SADABS (SHELXTL-NT v5.1, Bruker)'
_exptl_crystal_colour colorless
_exptl_crystal_density_diffrn 1.378
_exptl_crystal_density_method 'not measured'
_exptl_crystal_description block
_exptl_crystal_F_000 752
_exptl_crystal_size_max 0.32
_exptl_crystal_size_mid 0.16
_exptl_crystal_size_min 0.16
_refine_diff_density_max 0.333
_refine_diff_density_min -0.298
_refine_diff_density_rms 0.076
_refine_ls_abs_structure_details 'Flack H D (1983), Acta Cryst. A39, 876-881'
_refine_ls_abs_structure_Flack 0.011(14)
_refine_ls_extinction_method none
_refine_ls_goodness_of_fit_ref 1.034
_refine_ls_hydrogen_treatment constr
_refine_ls_matrix_type full
_refine_ls_number_parameters 162
_refine_ls_number_reflns 3049
_refine_ls_number_restraints 0
_refine_ls_restrained_S_all 1.034
_refine_ls_R_factor_all 0.0521
_refine_ls_R_factor_gt 0.0400
_refine_ls_shift/su_max 0.000
_refine_ls_shift/su_mean 0.000
_refine_ls_structure_factor_coef Fsqd
_refine_ls_weighting_details 'calc w=1/[\s^2^(Fo^2^)+(0.0310P)^2^+1.8844P] where P=(Fo^2^+2Fc^2^)/3'
_refine_ls_weighting_scheme calc
_refine_ls_wR_factor_gt 0.0851
_refine_ls_wR_factor_ref 0.0905
_reflns_number_gt 2634
_reflns_number_total 3049
_reflns_threshold_expression >2sigma(I)
_cod_data_source_file ic061545isi20060815_104303.cif
_cod_data_source_block compound_13
_cod_database_code 4350596

loop_
_symmetry_equiv_pos_as_xyz
'x, y, z'
'-x+1/2, -y, z+1/2'
'-x, y+1/2, -z+1/2'
'x+1/2, -y+1/2, -z'

loop_
_atom_site_label
_atom_site_type_symbol
_atom_site_fract_x
_atom_site_fract_y
_atom_site_fract_z
_atom_site_U_iso_or_equiv
_atom_site_adp_type
_atom_site_occupancy
_atom_site_symmetry_multiplicity
_atom_site_calc_flag
_atom_site_refinement_flags
Se1 Se 0.38652(5) 0.50949(4) 0.00030(2) 0.03281(15) Uani 1 1 d .
Cl1 Cl 0.50542(16) 0.44061(9) 0.22009(7) 0.0349(3) Uani 1 1 d .
P1 P 0.13207(14) 0.48682(9) 0.06018(6) 0.0202(2) Uani 1 1 d .
P2 P 0.26090(15) 0.52289(8) 0.21474(6) 0.0195(2) Uani 1 1 d .
N1 N 0.1382(4) 0.5036(3) 0.14752(17) 0.0238(8) Uani 1 1 d .
C10 C -0.0585(6) 0.5693(4) 0.0304(2) 0.0260(11) Uani 1 1 d .
H10 H -0.1751 0.5511 0.0585 0.031 Uiso 1 1 calc R
C11 C -0.0125(9) 0.6769(4) 0.0481(3) 0.0477(15) Uani 1 1 d .
H11A H 0.0923 0.6996 0.0173 0.071 Uiso 1 1 calc R
H11B H 0.0246 0.6823 0.0993 0.071 Uiso 1 1 calc R
H11C H -0.1248 0.7181 0.0393 0.071 Uiso 1 1 calc R
C12 C -0.1041(7) 0.5551(4) -0.0502(3) 0.0389(13) Uani 1 1 d .
H12A H -0.2133 0.5965 -0.0634 0.058 Uiso 1 1 calc R
H12B H -0.1343 0.4853 -0.0594 0.058 Uiso 1 1 calc R
H12C H 0.0062 0.5745 -0.0794 0.058 Uiso 1 1 calc R
C13 C 0.0479(6) 0.3597(3) 0.0475(2) 0.0257(11) Uani 1 1 d .
H13 H 0.0395 0.3471 -0.0059 0.031 Uiso 1 1 calc R
C14 C -0.1493(7) 0.3417(4) 0.0799(3) 0.0365(13) Uani 1 1 d .
H14A H -0.1814 0.2712 0.0759 0.055 Uiso 1 1 calc R
H14B H -0.2434 0.3812 0.0535 0.055 Uiso 1 1 calc R
H14C H -0.1493 0.3611 0.1312 0.055 Uiso 1 1 calc R
C15 C 0.1925(8) 0.2870(4) 0.0789(3) 0.0385(13) Uani 1 1 d .
H15A H 0.1936 0.2927 0.1320 0.058 Uiso 1 1 calc R
H15B H 0.3190 0.3025 0.0599 0.058 Uiso 1 1 calc R
H15C H 0.1577 0.2192 0.0651 0.058 Uiso 1 1 calc R
C20 C 0.3504(6) 0.6480(3) 0.2263(3) 0.0276(10) Uani 1 1 d .
H20 H 0.2377 0.6931 0.2240 0.033 Uiso 1 1 calc R
C21 C 0.4822(9) 0.6792(4) 0.1652(3) 0.0493(16) Uani 1 1 d .
H21A H 0.5110 0.7500 0.1697 0.074 Uiso 1 1 calc R
H21B H 0.4205 0.6667 0.1184 0.074 Uiso 1 1 calc R
H21C H 0.6004 0.6409 0.1681 0.074 Uiso 1 1 calc R
C22 C 0.4417(7) 0.6640(4) 0.3009(3) 0.0367(13) Uani 1 1 d .
H22A H 0.5550 0.6222 0.3053 0.055 Uiso 1 1 calc R
H22B H 0.3506 0.6462 0.3390 0.055 Uiso 1 1 calc R
H22C H 0.4779 0.7338 0.3063 0.055 Uiso 1 1 calc R
C23 C 0.1330(6) 0.4873(4) 0.2961(2) 0.0272(10) Uani 1 1 d .
H23 H 0.2194 0.4957 0.3387 0.033 Uiso 1 1 calc R
C24 C -0.0369(7) 0.5570(4) 0.3054(3) 0.0397(14) Uani 1 1 d .
H24A H -0.1227 0.5498 0.2638 0.060 Uiso 1 1 calc R
H24B H 0.0081 0.6256 0.3082 0.060 Uiso 1 1 calc R
H24C H -0.1050 0.5400 0.3501 0.060 Uiso 1 1 calc R
C25 C 0.0684(8) 0.3802(4) 0.2932(3) 0.0442(14) Uani 1 1 d .
H25A H 0.0194 0.3604 0.3408 0.066 Uiso 1 1 calc R
H25B H 0.1761 0.3377 0.2801 0.066 Uiso 1 1 calc R
H25C H -0.0322 0.3732 0.2567 0.066 Uiso 1 1 calc R

loop_
_atom_site_aniso_label
_atom_site_aniso_U_11
_atom_site_aniso_U_22
_atom_site_aniso_U_33
_atom_site_aniso_U_23
_atom_site_aniso_U_13
_atom_site_aniso_U_12
Se1 0.0226(2) 0.0527(3) 0.0232(2) 0.0040(3) 0.00503(18) -0.0024(2)
Cl1 0.0264(6) 0.0348(7) 0.0436(7) -0.0068(6) -0.0037(6) 0.0087(5)
P1 0.0193(5) 0.0266(6) 0.0146(5) 0.0001(5) 0.0004(4) -0.0013(6)
P2 0.0198(5) 0.0215(6) 0.0171(5) -0.0014(5) -0.0011(4) 0.0006(5)
N1 0.0226(17) 0.030(2) 0.0185(18) -0.0038(18) 0.0032(13) -0.001(2)
C10 0.021(2) 0.033(3) 0.024(2) 0.000(2) -0.0013(18) 0.0016(19)
C11 0.054(4) 0.028(3) 0.061(4) 0.002(3) -0.013(3) 0.009(3)
C12 0.033(3) 0.057(4) 0.027(3) 0.005(2) -0.007(2) 0.004(3)
C13 0.034(3) 0.027(3) 0.016(2) -0.0100(19) 0.0039(19) -0.005(2)
C14 0.039(3) 0.038(3) 0.033(3) 0.000(2) 0.004(2) -0.015(2)
C15 0.050(3) 0.030(3) 0.035(3) -0.001(2) 0.003(2) 0.002(2)
C20 0.027(2) 0.025(2) 0.032(3) -0.001(2) -0.008(2) -0.0017(19)
C21 0.066(4) 0.044(4) 0.038(3) 0.002(3) -0.006(3) -0.028(3)
C22 0.039(3) 0.032(3) 0.039(3) -0.012(2) -0.011(2) -0.005(2)
C23 0.031(2) 0.031(2) 0.020(2) 0.002(2) -0.0008(17) -0.002(2)
C24 0.033(3) 0.056(4) 0.030(3) -0.005(3) 0.004(2) 0.005(2)
C25 0.051(3) 0.048(3) 0.033(3) 0.013(3) 0.006(3) -0.008(3)

loop_
_atom_type_symbol
_atom_type_description
_atom_type_scat_dispersion_real
_atom_type_scat_dispersion_imag
_atom_type_scat_source
C C 0.0033 0.0016 'International Tables Vol C Tables 4.2.6.8 and 6.1.1.4'
H H 0.0000 0.0000 'International Tables Vol C Tables 4.2.6.8 and 6.1.1.4'
N N 0.0061 0.0033 'International Tables Vol C Tables 4.2.6.8 and 6.1.1.4'
P P 0.1023 0.0942 'International Tables Vol C Tables 4.2.6.8 and 6.1.1.4'
Cl Cl 0.1484 0.1585 'International Tables Vol C Tables 4.2.6.8 and 6.1.1.4'
Se Se -0.0929 2.2259 'International Tables Vol C Tables 4.2.6.8 and 6.1.1.4'

loop_
_geom_angle_atom_site_label_1
_geom_angle_atom_site_label_2
_geom_angle_atom_site_label_3
_geom_angle
N1 P1 C10 103.4(2)
N1 P1 C13 105.4(2)
C10 P1 C13 107.1(2)
N1 P1 Se1 118.12(12)
C10 P1 Se1 112.07(15)
C13 P1 Se1 109.98(15)
N1 P2 C23 110.08(19)
N1 P2 C20 116.6(2)
C23 P2 C20 108.8(2)
N1 P2 Cl1 114.86(14)
C23 P2 Cl1 103.53(15)
C20 P2 Cl1 101.91(15)
P2 N1 P1 147.0(2)
C11 C10 C12 111.8(4)
C11 C10 P1 111.1(3)
C12 C10 P1 111.6(3)
C11 C10 H10 107.4
C12 C10 H10 107.4
P1 C10 H10 107.4
C10 C11 H11A 109.5
C10 C11 H11B 109.5
H11A C11 H11B 109.5
C10 C11 H11C 109.5
H11A C11 H11C 109.5
H11B C11 H11C 109.5
C10 C12 H12A 109.5
C10 C12 H12B 109.5
H12A C12 H12B 109.5
C10 C12 H12C 109.5
H12A C12 H12C 109.5
H12B C12 H12C 109.5
C15 C13 C14 110.8(4)
C15 C13 P1 109.7(3)
C14 C13 P1 113.1(3)
C15 C13 H13 107.7
C14 C13 H13 107.7
P1 C13 H13 107.7
C13 C14 H14A 109.5
C13 C14 H14B 109.5
H14A C14 H14B 109.5
C13 C14 H14C 109.5
H14A C14 H14C 109.5
H14B C14 H14C 109.5
C13 C15 H15A 109.5
C13 C15 H15B 109.5
H15A C15 H15B 109.5
C13 C15 H15C 109.5
H15A C15 H15C 109.5
H15B C15 H15C 109.5
C21 C20 C22 111.7(4)
C21 C20 P2 112.5(3)
C22 C20 P2 112.4(3)
C21 C20 H20 106.6
C22 C20 H20 106.6
P2 C20 H20 106.6
C20 C21 H21A 109.5
C20 C21 H21B 109.5
H21A C21 H21B 109.5
C20 C21 H21C 109.5
H21A C21 H21C 109.5
H21B C21 H21C 109.5
C20 C22 H22A 109.5
C20 C22 H22B 109.5
H22A C22 H22B 109.5
C20 C22 H22C 109.5
H22A C22 H22C 109.5
H22B C22 H22C 109.5
C25 C23 C24 110.8(4)
C25 C23 P2 111.9(3)
C24 C23 P2 108.5(3)
C25 C23 H23 108.5
C24 C23 H23 108.5
P2 C23 H23 108.5
C23 C24 H24A 109.5
C23 C24 H24B 109.5
H24A C24 H24B 109.5
C23 C24 H24C 109.5
H24A C24 H24C 109.5
H24B C24 H24C 109.5
C23 C25 H25A 109.5
C23 C25 H25B 109.5
H25A C25 H25B 109.5
C23 C25 H25C 109.5
H25A C25 H25C 109.5
H25B C25 H25C 109.5

loop_
_geom_bond_atom_site_label_1
_geom_bond_atom_site_label_2
_geom_bond_distance
Se1 P1 2.1253(11)
Cl1 P2 2.0497(15)
P1 N1 1.626(3)
P1 C10 1.826(5)
P1 C13 1.829(5)
P2 N1 1.532(3)
P2 C23 1.813(4)
P2 C20 1.813(4)
C10 C11 1.522(7)
C10 C12 1.532(6)
C10 H10 1.0000
C11 H11A 0.9800
C11 H11B 0.9800
C11 H11C 0.9800
C12 H12A 0.9800
C12 H12B 0.9800
C12 H12C 0.9800
C13 C15 1.526(7)
C13 C14 1.530(7)
C13 H13 1.0000
C14 H14A 0.9800
C14 H14B 0.9800
C14 H14C 0.9800
C15 H15A 0.9800
C15 H15B 0.9800
C15 H15C 0.9800
C20 C21 1.518(7)
C20 C22 1.533(6)
C20 H20 1.0000
C21 H21A 0.9800
C21 H21B 0.9800
C21 H21C 0.9800
C22 H22A 0.9800
C22 H22B 0.9800
C22 H22C 0.9800
C23 C25 1.515(7)
C23 C24 1.530(6)
C23 H23 1.0000
C24 H24A 0.9800
C24 H24B 0.9800
C24 H24C 0.9800
C25 H25A 0.9800
C25 H25B 0.9800
C25 H25C 0.9800

loop_
_geom_torsion_atom_site_label_1
_geom_torsion_atom_site_label_2
_geom_torsion_atom_site_label_3
_geom_torsion_atom_site_label_4
_geom_torsion
C23 P2 N1 P1 -159.9(5)
C20 P2 N1 P1 75.6(5)
Cl1 P2 N1 P1 -43.5(5)
C10 P1 N1 P2 -132.7(5)
C13 P1 N1 P2 115.0(5)
Se1 P1 N1 P2 -8.3(6)
N1 P1 C10 C11 61.4(4)
C13 P1 C10 C11 172.5(4)
Se1 P1 C10 C11 -66.8(4)
N1 P1 C10 C12 -173.0(3)
C13 P1 C10 C12 -62.0(4)
Se1 P1 C10 C12 58.7(4)
N1 P1 C13 C15 -64.4(3)
C10 P1 C13 C15 -174.0(3)
Se1 P1 C13 C15 64.0(3)
N1 P1 C13 C14 59.9(4)
C10 P1 C13 C14 -49.7(4)
Se1 P1 C13 C14 -171.7(3)
N1 P2 C20 C21 -62.7(4)
C23 P2 C20 C21 172.2(4)
Cl1 P2 C20 C21 63.2(4)
N1 P2 C20 C22 170.2(3)
C23 P2 C20 C22 45.0(4)
Cl1 P2 C20 C22 -63.9(4)
N1 P2 C23 C25 56.0(4)
C20 P2 C23 C25 -175.1(3)
Cl1 P2 C23 C25 -67.2(4)
N1 P2 C23 C24 -66.5(4)
C20 P2 C23 C24 62.4(4)
Cl1 P2 C23 C24 170.3(3)
